data_4134342
loop_
_publ_author_name
'Guo, Qing-Hui'
'Zhou, Jiawang'
'Mao, Haochuan'
'Qiu, Yunyan'
'Nguyen, Minh T.'
'Feng, Yuanning'
'Liang, Jiaqi'
'Shen, Dengke'
'Li, Penghao'
'Liu, Zhichang'
'Wasielewski, Michael R.'
'Stoddart, J. Fraser'

_publ_section_title
;
 TetrazineBox: A Structurally Transformative ToolBox.
;
_journal_name_full 'Journal of the American Chemical Society'
_journal_paper_doi 10.1021/jacs.0c01114
_journal_year 2020
_chemical_formula_moiety '4(F6 P), C44 H36 N8, 4(C2 H3 N), C16 H10'
_chemical_formula_sum 'C68 H58 F24 N12 P4'
_chemical_formula_weight 1623.14
_space_group_crystal_system triclinic
_space_group_IT_number 2
_space_group_name_Hall '-P 1'
_space_group_name_H-M_alt 'P -1'
_atom_sites_solution_hydrogens geom
_atom_sites_solution_primary dual
_audit_creation_date 2017-04-24
_audit_creation_method
;
Olex2 1.2
(compiled 2016.11.30 svn.r3356 for OlexSys, GUI svn.r5269)
;
_cell_angle_alpha 74.541(3)
_cell_angle_beta 80.014(3)
_cell_angle_gamma 63.639(2)
_cell_formula_units_Z 1
_cell_length_a 10.4268(5)
_cell_length_b 11.1641(5)
_cell_length_c 17.3653(8)
_cell_measurement_reflns_used 9903
_cell_measurement_temperature 102(2)
_cell_measurement_theta_max 27.54
_cell_measurement_theta_min 2.43
_cell_volume 1742.14(14)
_computing_cell_refinement 'SAINT v8.37A (Bruker, 2015)'
_computing_data_reduction 'SAINT v8.37A (Bruker, 2015)'
_computing_molecular_graphics 'Olex2 (Dolomanov et al., 2009)'
_computing_publication_material 'Olex2 (Dolomanov et al., 2009)'
_computing_structure_refinement 'XL (Sheldrick, 2008)'
_computing_structure_solution 'XT (Sheldrick, 2015)'
_diffrn_ambient_temperature 101.92
_diffrn_measured_fraction_theta_full 0.999
_diffrn_measured_fraction_theta_max 0.994
_diffrn_measurement_device_type 'Bruker APEX-II CCD'
_diffrn_measurement_method '\f and \w scans'
_diffrn_radiation_type MoK\a
_diffrn_radiation_wavelength 0.71073
_diffrn_reflns_av_R_equivalents 0.0318
_diffrn_reflns_av_unetI/netI 0.0340
_diffrn_reflns_Laue_measured_fraction_full 0.999
_diffrn_reflns_Laue_measured_fraction_max 0.994
_diffrn_reflns_limit_h_max 13
_diffrn_reflns_limit_h_min -13
_diffrn_reflns_limit_k_max 14
_diffrn_reflns_limit_k_min -14
_diffrn_reflns_limit_l_max 22
_diffrn_reflns_limit_l_min -22
_diffrn_reflns_number 28406
_diffrn_reflns_point_group_measured_fraction_full 0.999
_diffrn_reflns_point_group_measured_fraction_max 0.994
_diffrn_reflns_theta_full 25.242
_diffrn_reflns_theta_max 27.565
_diffrn_reflns_theta_min 2.085
_diffrn_standards_number 0
_exptl_absorpt_coefficient_mu 0.226
_exptl_absorpt_correction_T_max 0.7456
_exptl_absorpt_correction_T_min 0.6821
_exptl_absorpt_correction_type multi-scan
_exptl_absorpt_process_details
;
SADABS-2014/5 (Bruker,2014/5) was used for absorption correction.
wR2(int) was 0.0896 before and 0.0469 after correction.
The Ratio of minimum to maximum transmission is 0.9148.
The \l/2 correction factor is Not present.
;
_exptl_crystal_colour brown
_exptl_crystal_density_diffrn 1.547
_exptl_crystal_description block
_exptl_crystal_F_000 826
_exptl_crystal_size_max 0.136
_exptl_crystal_size_mid 0.129
_exptl_crystal_size_min 0.105
_refine_diff_density_max 0.797
_refine_diff_density_min -0.452
_refine_diff_density_rms 0.078
_refine_ls_extinction_method none
_refine_ls_goodness_of_fit_ref 1.046
_refine_ls_hydrogen_treatment constr
_refine_ls_matrix_type full
_refine_ls_number_parameters 489
_refine_ls_number_reflns 8023
_refine_ls_number_restraints 0
_refine_ls_restrained_S_all 1.046
_refine_ls_R_factor_all 0.0761
_refine_ls_R_factor_gt 0.0609
_refine_ls_shift/su_max 0.000
_refine_ls_shift/su_mean 0.000
_refine_ls_structure_factor_coef Fsqd
_refine_ls_weighting_details 'w=1/[\s^2^(Fo^2^)+(0.0694P)^2^+3.2369P] where P=(Fo^2^+2Fc^2^)/3'
_refine_ls_weighting_scheme calc
_refine_ls_wR_factor_gt 0.1598
_refine_ls_wR_factor_ref 0.1699
_reflns_Friedel_coverage 0.000
_reflns_number_gt 6442
_reflns_number_total 8023
_reflns_threshold_expression 'I > 2\s(I)'
_cod_data_source_file ja0c01114_si_009.cif
_cod_data_source_block 7_Pyrene
_cod_original_cell_volume 1742.15(15)
_cod_database_code 4134342
_shelx_space_group_comment
;
The symmetry employed for this shelxl refinement is uniquely defined
by the following loop, which should always be used as a source of
symmetry information in preference to the above space-group names.
They are only intended as comments.
;
_shelx_estimated_absorpt_t_max 0.977
_shelx_estimated_absorpt_t_min 0.970
_olex2_refinement_description
;
1. Fixed Uiso
 At 1.2 times of:
  All C(H) groups, All C(H,H) groups
 At 1.5 times of:
  All C(H,H,H) groups
2.a Secondary CH2 refined with riding coordinates:
 C00R(H00A,H00B), C015(H01A,H01B)
2.b Aromatic/amide H refined with riding coordinates:
 C00K(H00K), C00L(H00L), C00P(H00P), C00S(H00S), C00V(H00V), C00W(H00W),
 C00X(H00X), C00Y(H00Y), C00Z(H00Z), C010(H010), C012(H012), C013(H013),
 C014(H014), C016(H016), C01D(H01D), C01E(H01E), C01G(H01G), C01H(H01H),
 C01I(H01I)
2.c Idealised Me refined as rotating group:
 C018(H01C,H01F,H01J), C01B(H01K,H01L,H01M)
;
_shelx_shelxl_version_number 2014/7
_olex2_submission_special_instructions 'No special instructions were received'

loop_
_space_group_symop_operation_xyz
'x, y, z'
'-x, -y, -z'

loop_
_atom_site_label
_atom_site_type_symbol
_atom_site_fract_x
_atom_site_fract_y
_atom_site_fract_z
_atom_site_U_iso_or_equiv
_atom_site_adp_type
_atom_site_occupancy
_atom_site_site_symmetry_order
_atom_site_calc_flag
_atom_site_refinement_flags_posn
_atom_site_refinement_flags_adp
_atom_site_refinement_flags_occupancy
_atom_site_disorder_assembly
_atom_site_disorder_group
P001 P 1.10494(8) 0.38926(7) 0.16678(4) 0.02481(17) Uani 1 1 d . . . . .
P002 P 0.04807(7) 0.91975(8) 0.21144(5) 0.02834(18) Uani 1 1 d . . . . .
F003 F 1.2008(2) 0.32226(19) 0.24256(11) 0.0405(5) Uani 1 1 d . . . . .
F004 F 0.1643(2) 0.9446(2) 0.24463(13) 0.0437(5) Uani 1 1 d . . . . .
F005 F 1.0077(2) 0.45420(19) 0.09204(12) 0.0456(5) Uani 1 1 d . . . . .
F006 F 1.1643(2) 0.24228(18) 0.14658(13) 0.0443(5) Uani 1 1 d . . . . .
F007 F 0.9763(2) 0.3628(3) 0.22181(14) 0.0549(6) Uani 1 1 d . . . . .
F008 F 1.2337(3) 0.4157(3) 0.11326(12) 0.0555(6) Uani 1 1 d . . . . .
F009 F -0.0122(2) 0.8798(3) 0.30021(12) 0.0557(6) Uani 1 1 d . . . . .
F00A F 1.0471(3) 0.5346(2) 0.18815(14) 0.0564(6) Uani 1 1 d . . . . .
N00B N 0.4793(2) -0.0356(2) 0.75460(12) 0.0172(4) Uani 1 1 d . . . . .
N00C N 0.5706(2) 0.5162(2) 0.12909(12) 0.0200(4) Uani 1 1 d . . . . .
F00D F 0.1071(2) 0.9608(3) 0.12188(13) 0.0611(6) Uani 1 1 d . . . . .
N00E N 0.6015(2) 0.1614(2) 0.47711(13) 0.0250(5) Uani 1 1 d . . . . .
F00F F -0.0704(2) 0.8987(3) 0.17686(16) 0.0734(9) Uani 1 1 d . . . . .
F00G F 0.1571(3) 0.7657(2) 0.21266(17) 0.0629(7) Uani 1 1 d . . . . .
N00H N 0.6112(3) 0.2283(2) 0.40206(13) 0.0252(5) Uani 1 1 d . . . . .
F00I F -0.0630(2) 1.0743(2) 0.20910(16) 0.0644(7) Uani 1 1 d . . . . .
N00J N -0.2839(3) 1.2697(3) 0.03680(15) 0.0315(5) Uani 1 1 d . . . . .
C00K C 0.3637(3) 0.0020(3) 0.71390(15) 0.0208(5) Uani 1 1 d . . . . .
H00K H 0.2839 -0.0148 0.7407 0.025 Uiso 1 1 calc R . . . .
C00L C 0.5974(3) 0.0439(3) 0.63769(15) 0.0205(5) Uani 1 1 d . . . . .
H00L H 0.6804 0.0555 0.6116 0.025 Uiso 1 1 calc R . . . .
C00M C 0.4763(3) 0.0898(2) 0.59479(14) 0.0188(5) Uani 1 1 d . . . . .
C00N C 0.5464(3) 0.9662(2) 0.12042(14) 0.0175(5) Uani 1 1 d . . . . .
C00O C 0.5192(3) 0.3729(3) 0.27791(15) 0.0212(5) Uani 1 1 d . . . . .
C00P C 0.4473(3) 0.8451(3) 0.07151(15) 0.0202(5) Uani 1 1 d . . . . .
H00P H 0.3673 0.8413 0.0549 0.024 Uiso 1 1 calc R . . . .
C00Q C 0.4940(3) 0.2999(3) 0.35999(15) 0.0212(5) Uani 1 1 d . . . . .
C00R C 0.4737(3) -0.0837(3) 0.84380(14) 0.0205(5) Uani 1 1 d . . . . .
H00A H 0.5638 -0.1641 0.8605 0.025 Uiso 1 1 calc R . . . .
H00B H 0.3927 -0.1103 0.8621 0.025 Uiso 1 1 calc R . . . .
C00S C 0.4292(3) 0.9602(3) 0.09678(14) 0.0200(5) Uani 1 1 d . . . . .
H00S H 0.3371 1.0343 0.0978 0.024 Uiso 1 1 calc R . . . .
C00T C 0.5807(3) 0.7362(3) 0.07031(14) 0.0187(5) Uani 1 1 d . . . . .
C00U C 0.4744(3) 0.1658(3) 0.51044(14) 0.0197(5) Uani 1 1 d . . . . .
C00V C 0.3599(3) 0.0644(3) 0.63390(15) 0.0216(5) Uani 1 1 d . . . . .
H00V H 0.2783 0.0899 0.6056 0.026 Uiso 1 1 calc R . . . .
C00W C 0.4353(3) 0.5393(3) 0.15714(16) 0.0243(5) Uani 1 1 d . . . . .
H00W H 0.3582 0.6048 0.1254 0.029 Uiso 1 1 calc R . . . .
C00X C 0.6814(3) 0.4222(3) 0.17189(16) 0.0261(6) Uani 1 1 d . . . . .
H00X H 0.7766 0.4060 0.1508 0.031 Uiso 1 1 calc R . . . .
C00Y C 0.5962(3) -0.0178(3) 0.71743(15) 0.0213(5) Uani 1 1 d . . . . .
H00Y H 0.6782 -0.0482 0.7465 0.026 Uiso 1 1 calc R . . . .
C00Z C 0.6584(3) 0.3487(3) 0.24628(16) 0.0263(6) Uani 1 1 d . . . . .
H00Z H 0.7377 0.2815 0.2759 0.032 Uiso 1 1 calc R . . . .
C010 C 0.3493(3) 0.2379(3) 0.46959(16) 0.0284(6) Uani 1 1 d . . . . .
H010 H 0.2599 0.2400 0.4945 0.034 Uiso 1 1 calc R . . . .
C011 C -0.1669(3) 1.2473(3) 0.01686(16) 0.0253(5) Uani 1 1 d . . . . .
C012 C 0.3601(3) 0.3061(3) 0.39156(17) 0.0287(6) Uani 1 1 d . . . . .
H012 H 0.2785 0.3558 0.3605 0.034 Uiso 1 1 calc R . . . .
C013 C 0.4067(3) 0.4693(3) 0.23136(16) 0.0247(5) Uani 1 1 d . . . . .
H013 H 0.3104 0.4868 0.2507 0.030 Uiso 1 1 calc R . . . .
C014 C 0.6983(3) 0.7438(3) 0.09214(17) 0.0264(6) Uani 1 1 d . . . . .
H014 H 0.7906 0.6705 0.0900 0.032 Uiso 1 1 calc R . . . .
C015 C 0.5969(3) 0.6047(3) 0.05233(14) 0.0217(5) Uani 1 1 d . . . . .
H01A H 0.5270 0.6248 0.0135 0.026 Uiso 1 1 calc R . . . .
H01B H 0.6947 0.5570 0.0288 0.026 Uiso 1 1 calc R . . . .
C016 C 0.6809(3) 0.8584(3) 0.11713(17) 0.0256(5) Uani 1 1 d . . . . .
H016 H 0.7616 0.8632 0.1321 0.031 Uiso 1 1 calc R . . . .
N017 N 0.0944(4) 0.1474(4) 0.4971(2) 0.0592(9) Uani 1 1 d . . . . .
C018 C -0.0194(3) 1.2222(4) -0.0097(2) 0.0385(7) Uani 1 1 d . . . . .
H01C H -0.0152 1.2720 -0.0652 0.058 Uiso 1 1 calc GR . . . .
H01F H 0.0378 1.1239 -0.0066 0.058 Uiso 1 1 calc GR . . . .
H01J H 0.0192 1.2536 0.0246 0.058 Uiso 1 1 calc GR . . . .
C019 C 0.0425(3) 0.1385(3) 0.4475(2) 0.0373(7) Uani 1 1 d . . . . .
C01A C 0.4990(5) 0.6004(4) 0.3927(2) 0.0563(11) Uani 1 1 d . . . . .
C01B C -0.0218(4) 0.1225(5) 0.3864(2) 0.0514(9) Uani 1 1 d . . . . .
H01K H -0.0005 0.1735 0.3343 0.077 Uiso 1 1 calc GR . . . .
H01L H -0.1259 0.1577 0.3979 0.077 Uiso 1 1 calc GR . . . .
H01M H 0.0173 0.0253 0.3852 0.077 Uiso 1 1 calc GR . . . .
C01C C 0.5489(5) 0.5143(4) 0.4690(2) 0.0558(11) Uani 1 1 d . . . . .
C01D C 0.2597(5) 0.6294(4) 0.4388(3) 0.0607(12) Uani 1 1 d . . . . .
H01D H 0.1613 0.6683 0.4281 0.073 Uiso 1 1 calc R . . . .
C01E C 0.3530(6) 0.6548(4) 0.3816(3) 0.0653(13) Uani 1 1 d . . . . .
H01E H 0.3188 0.7121 0.3314 0.078 Uiso 1 1 calc R . . . .
C01F C 0.6955(5) 0.4562(4) 0.4831(3) 0.0633(12) Uani 1 1 d . . . . .
C01G C 0.5984(7) 0.6258(5) 0.3329(3) 0.0730(15) Uani 1 1 d . . . . .
H01G H 0.5664 0.6807 0.2819 0.088 Uiso 1 1 calc R . . . .
C01H C 0.7440(7) 0.5720(5) 0.3468(4) 0.0909(19) Uani 1 1 d . . . . .
H01H H 0.8103 0.5923 0.3066 0.109 Uiso 1 1 calc R . . . .
C01I C 0.7892(6) 0.4871(5) 0.4220(4) 0.0801(15) Uani 1 1 d . . . . .
H01I H 0.8880 0.4491 0.4315 0.096 Uiso 1 1 calc R . . . .

loop_
_atom_site_aniso_label
_atom_site_aniso_U_11
_atom_site_aniso_U_22
_atom_site_aniso_U_33
_atom_site_aniso_U_23
_atom_site_aniso_U_13
_atom_site_aniso_U_12
P001 0.0283(4) 0.0199(3) 0.0250(3) -0.0048(3) -0.0042(3) -0.0082(3)
P002 0.0173(3) 0.0385(4) 0.0330(4) -0.0150(3) -0.0005(3) -0.0113(3)
F003 0.0554(12) 0.0388(10) 0.0332(10) 0.0037(8) -0.0203(9) -0.0252(9)
F004 0.0322(10) 0.0535(12) 0.0566(12) -0.0152(10) -0.0068(9) -0.0244(9)
F005 0.0506(12) 0.0340(10) 0.0409(11) -0.0051(8) -0.0232(9) -0.0021(9)
F006 0.0439(11) 0.0266(9) 0.0603(13) -0.0196(9) -0.0212(9) -0.0008(8)
F007 0.0431(12) 0.0711(15) 0.0565(13) -0.0152(11) 0.0087(10) -0.0327(11)
F008 0.0607(14) 0.0824(17) 0.0357(11) -0.0081(10) 0.0114(10) -0.0486(13)
F009 0.0529(13) 0.0896(17) 0.0383(11) -0.0135(11) 0.0078(9) -0.0459(13)
F00A 0.0818(17) 0.0280(10) 0.0570(13) -0.0181(9) -0.0136(12) -0.0127(10)
N00B 0.0199(10) 0.0175(9) 0.0152(9) -0.0032(8) 0.0012(8) -0.0096(8)
N00C 0.0250(11) 0.0175(10) 0.0177(10) -0.0054(8) -0.0001(8) -0.0087(8)
F00D 0.0456(13) 0.0916(18) 0.0379(12) -0.0093(11) 0.0034(10) -0.0261(12)
N00E 0.0259(11) 0.0271(11) 0.0190(10) -0.0031(9) 0.0007(9) -0.0103(9)
F00F 0.0350(11) 0.140(3) 0.0783(17) -0.0749(18) 0.0095(11) -0.0419(14)
F00G 0.0513(13) 0.0391(12) 0.0969(19) -0.0280(12) -0.0017(13) -0.0114(10)
N00H 0.0269(12) 0.0269(12) 0.0194(10) -0.0029(9) 0.0002(9) -0.0110(9)
F00I 0.0458(13) 0.0500(13) 0.0748(16) -0.0228(12) -0.0183(12) 0.0104(10)
N00J 0.0330(14) 0.0366(14) 0.0304(13) -0.0115(11) -0.0002(10) -0.0177(11)
C00K 0.0210(12) 0.0216(12) 0.0243(12) -0.0074(10) 0.0017(10) -0.0126(10)
C00L 0.0197(12) 0.0210(12) 0.0202(12) -0.0047(9) 0.0016(9) -0.0090(10)
C00M 0.0251(12) 0.0151(11) 0.0168(11) -0.0064(9) -0.0002(9) -0.0075(9)
C00N 0.0215(12) 0.0213(11) 0.0123(10) -0.0026(9) 0.0028(9) -0.0132(10)
C00O 0.0286(13) 0.0188(12) 0.0196(12) -0.0064(9) -0.0009(10) -0.0120(10)
C00P 0.0219(12) 0.0228(12) 0.0180(11) -0.0033(9) -0.0020(9) -0.0117(10)
C00Q 0.0277(13) 0.0204(12) 0.0186(12) -0.0061(9) -0.0012(10) -0.0119(10)
C00R 0.0273(13) 0.0210(12) 0.0155(11) -0.0016(9) 0.0004(9) -0.0141(10)
C00S 0.0193(12) 0.0207(12) 0.0176(11) -0.0019(9) -0.0009(9) -0.0075(10)
C00T 0.0225(12) 0.0207(12) 0.0131(10) -0.0033(9) 0.0036(9) -0.0111(10)
C00U 0.0252(12) 0.0194(11) 0.0172(11) -0.0061(9) -0.0009(9) -0.0108(10)
C00V 0.0226(12) 0.0236(12) 0.0216(12) -0.0068(10) -0.0019(10) -0.0110(10)
C00W 0.0246(13) 0.0252(13) 0.0237(13) -0.0006(10) -0.0037(10) -0.0126(11)
C00X 0.0230(13) 0.0303(14) 0.0204(12) -0.0068(11) 0.0015(10) -0.0074(11)
C00Y 0.0200(12) 0.0234(12) 0.0206(12) -0.0045(10) -0.0011(9) -0.0093(10)
C00Z 0.0265(13) 0.0260(13) 0.0202(12) -0.0033(10) -0.0026(10) -0.0061(11)
C010 0.0270(14) 0.0368(15) 0.0230(13) -0.0009(11) -0.0018(11) -0.0179(12)
C011 0.0320(15) 0.0250(13) 0.0231(13) -0.0065(10) -0.0019(11) -0.0147(11)
C012 0.0282(14) 0.0354(15) 0.0226(13) 0.0001(11) -0.0065(11) -0.0152(12)
C013 0.0274(13) 0.0273(13) 0.0227(13) -0.0017(10) -0.0018(10) -0.0162(11)
C014 0.0181(12) 0.0268(13) 0.0325(14) -0.0110(11) 0.0014(10) -0.0064(10)
C015 0.0272(13) 0.0216(12) 0.0154(11) -0.0045(9) 0.0030(10) -0.0108(10)
C016 0.0195(12) 0.0327(14) 0.0294(14) -0.0111(11) 0.0013(10) -0.0137(11)
N017 0.0475(19) 0.088(3) 0.061(2) -0.0295(19) 0.0038(16) -0.0399(19)
C018 0.0311(16) 0.0471(19) 0.0403(17) -0.0090(14) 0.0033(13) -0.0212(14)
C019 0.0252(14) 0.0433(18) 0.0456(19) -0.0146(15) 0.0058(13) -0.0165(13)
C01A 0.083(3) 0.0290(17) 0.052(2) -0.0208(16) -0.014(2) -0.0094(18)
C01B 0.044(2) 0.072(3) 0.044(2) -0.0100(18) -0.0046(16) -0.030(2)
C01C 0.068(3) 0.0301(17) 0.063(3) -0.0267(18) -0.0194(19) -0.0001(17)
C01D 0.064(3) 0.0335(19) 0.080(3) -0.0136(19) -0.028(2) -0.0072(18)
C01E 0.093(4) 0.036(2) 0.064(3) -0.0152(19) -0.031(3) -0.012(2)
C01F 0.073(3) 0.037(2) 0.075(3) -0.027(2) -0.008(2) -0.009(2)
C01G 0.108(4) 0.047(2) 0.062(3) -0.032(2) 0.007(3) -0.024(3)
C01H 0.102(5) 0.055(3) 0.102(4) -0.040(3) 0.034(4) -0.023(3)
C01I 0.080(4) 0.049(3) 0.103(4) -0.029(3) 0.002(3) -0.016(2)

loop_
_atom_type_symbol
_atom_type_description
_atom_type_scat_dispersion_real
_atom_type_scat_dispersion_imag
_atom_type_scat_source
C C 0.0033 0.0016 'International Tables Vol C Tables 4.2.6.8 and 6.1.1.4'
H H 0.0000 0.0000 'International Tables Vol C Tables 4.2.6.8 and 6.1.1.4'
F F 0.0171 0.0103 'International Tables Vol C Tables 4.2.6.8 and 6.1.1.4'
N N 0.0061 0.0033 'International Tables Vol C Tables 4.2.6.8 and 6.1.1.4'
P P 0.1023 0.0942 'International Tables Vol C Tables 4.2.6.8 and 6.1.1.4'

loop_
_geom_angle_atom_site_label_1
_geom_angle_atom_site_label_2
_geom_angle_atom_site_label_3
_geom_angle
_geom_angle_site_symmetry_1
_geom_angle_site_symmetry_3
_geom_angle_publ_flag
F005 P001 F003 178.86(12) . . ?
F005 P001 F007 89.38(13) . . ?
F006 P001 F003 89.43(10) . . ?
F006 P001 F005 90.03(10) . . ?
F006 P001 F007 89.79(12) . . ?
F007 P001 F003 89.61(12) . . ?
F008 P001 F003 89.61(12) . . ?
F008 P001 F005 91.40(12) . . ?
F008 P001 F006 90.59(13) . . ?
F008 P001 F007 179.13(12) . . ?
F00A P001 F003 89.69(11) . . ?
F00A P001 F005 90.85(11) . . ?
F00A P001 F006 179.11(12) . . ?
F00A P001 F007 90.10(13) . . ?
F00A P001 F008 89.50(13) . . ?
F004 P002 F009 90.16(12) . . ?
F004 P002 F00D 90.24(12) . . ?
F004 P002 F00F 178.53(16) . . ?
F004 P002 F00I 90.54(12) . . ?
F009 P002 F00D 179.45(14) . . ?
F009 P002 F00F 90.57(13) . . ?
F009 P002 F00I 88.82(14) . . ?
F00F P002 F00D 89.02(14) . . ?
F00G P002 F004 90.43(12) . . ?
F00G P002 F009 91.54(14) . . ?
F00G P002 F00D 88.83(14) . . ?
F00G P002 F00F 90.82(14) . . ?
F00G P002 F00I 178.96(14) . . ?
F00I P002 F00D 90.80(14) . . ?
F00I P002 F00F 88.20(15) . . ?
C00K N00B C00R 120.2(2) . . ?
C00K N00B C00Y 120.9(2) . . ?
C00Y N00B C00R 118.6(2) . . ?
C00W N00C C015 119.3(2) . . ?
C00X N00C C00W 120.7(2) . . ?
C00X N00C C015 119.8(2) . . ?
N00H N00E C00U 119.7(2) . . ?
N00E N00H C00Q 120.2(2) . . ?
N00B C00K H00K 119.6 . . ?
N00B C00K C00V 120.8(2) . . ?
C00V C00K H00K 119.6 . . ?
C00M C00L H00L 120.0 . . ?
C00Y C00L H00L 120.0 . . ?
C00Y C00L C00M 120.0(2) . . ?
C00L C00M C00U 119.6(2) . . ?
C00V C00M C00L 118.3(2) . . ?
C00V C00M C00U 122.1(2) . . ?
C00S C00N C00R 120.4(2) . 2_666 ?
C00S C00N C016 119.6(2) . . ?
C016 C00N C00R 119.8(2) . 2_666 ?
C00Z C00O C00Q 120.1(2) . . ?
C013 C00O C00Q 121.9(2) . . ?
C013 C00O C00Z 117.9(2) . . ?
C00S C00P H00P 119.7 . . ?
C00T C00P H00P 119.7 . . ?
C00T C00P C00S 120.6(2) . . ?
N00H C00Q C00O 114.6(2) . . ?
N00H C00Q C012 122.3(2) . . ?
C012 C00Q C00O 123.1(2) . . ?
N00B C00R C00N 107.36(18) . 2_666 ?
N00B C00R H00A 110.2 . . ?
N00B C00R H00B 110.2 . . ?
C00N C00R H00A 110.2 2_666 . ?
C00N C00R H00B 110.2 2_666 . ?
H00A C00R H00B 108.5 . . ?
C00N C00S C00P 119.7(2) . . ?
C00N C00S H00S 120.2 . . ?
C00P C00S H00S 120.2 . . ?
C00P C00T C014 119.6(2) . . ?
C00P C00T C015 120.5(2) . . ?
C014 C00T C015 119.7(2) . . ?
N00E C00U C00M 114.9(2) . . ?
N00E C00U C010 122.6(2) . . ?
C010 C00U C00M 122.5(2) . . ?
C00K C00V C00M 119.6(2) . . ?
C00K C00V H00V 120.2 . . ?
C00M C00V H00V 120.2 . . ?
N00C C00W H00W 119.5 . . ?
N00C C00W C013 120.9(2) . . ?
C013 C00W H00W 119.5 . . ?
N00C C00X H00X 119.7 . . ?
N00C C00X C00Z 120.6(3) . . ?
C00Z C00X H00X 119.7 . . ?
N00B C00Y C00L 120.3(2) . . ?
N00B C00Y H00Y 119.8 . . ?
C00L C00Y H00Y 119.8 . . ?
C00O C00Z H00Z 120.0 . . ?
C00X C00Z C00O 120.0(3) . . ?
C00X C00Z H00Z 120.0 . . ?
C00U C010 H010 121.3 . . ?
C012 C010 C00U 117.4(3) . . ?
C012 C010 H010 121.3 . . ?
N00J C011 C018 178.6(3) . . ?
C00Q C012 H012 121.1 . . ?
C010 C012 C00Q 117.7(3) . . ?
C010 C012 H012 121.1 . . ?
C00O C013 H013 120.1 . . ?
C00W C013 C00O 119.8(3) . . ?
C00W C013 H013 120.1 . . ?
C00T C014 H014 120.0 . . ?
C016 C014 C00T 120.0(2) . . ?
C016 C014 H014 120.0 . . ?
N00C C015 C00T 108.18(19) . . ?
N00C C015 H01A 110.1 . . ?
N00C C015 H01B 110.1 . . ?
C00T C015 H01A 110.1 . . ?
C00T C015 H01B 110.1 . . ?
H01A C015 H01B 108.4 . . ?
C00N C016 H016 119.8 . . ?
C014 C016 C00N 120.5(2) . . ?
C014 C016 H016 119.8 . . ?
C011 C018 H01C 109.5 . . ?
C011 C018 H01F 109.5 . . ?
C011 C018 H01J 109.5 . . ?
H01C C018 H01F 109.5 . . ?
H01C C018 H01J 109.5 . . ?
H01F C018 H01J 109.5 . . ?
N017 C019 C01B 178.1(4) . . ?
C01E C01A C01C 118.2(5) . . ?
C01E C01A C01G 122.9(5) . . ?
C01G C01A C01C 119.0(5) . . ?
C019 C01B H01K 109.5 . . ?
C019 C01B H01L 109.5 . . ?
C019 C01B H01M 109.5 . . ?
H01K C01B H01L 109.5 . . ?
H01K C01B H01M 109.5 . . ?
H01L C01B H01M 109.5 . . ?
C01C C01C C01A 120.5(5) 2_666 . ?
C01F C01C C01A 120.3(4) . . ?
C01F C01C C01C 119.2(5) . 2_666 ?
C01E C01D H01D 119.2 . . ?
C01E C01D C01F 121.7(4) . 2_666 ?
C01F C01D H01D 119.2 2_666 . ?
C01A C01E H01E 118.8 . . ?
C01D C01E C01A 122.3(4) . . ?
C01D C01E H01E 118.8 . . ?
C01C C01F C01D 118.2(5) . 2_666 ?
C01I C01F C01C 118.3(5) . . ?
C01I C01F C01D 123.5(5) . 2_666 ?
C01A C01G H01G 119.3 . . ?
C01H C01G C01A 121.3(5) . . ?
C01H C01G H01G 119.3 . . ?
C01G C01H H01H 121.0 . . ?
C01G C01H C01I 118.1(6) . . ?
C01I C01H H01H 121.0 . . ?
C01F C01I C01H 123.0(6) . . ?
C01F C01I H01I 118.5 . . ?
C01H C01I H01I 118.5 . . ?

loop_
_geom_bond_atom_site_label_1
_geom_bond_atom_site_label_2
_geom_bond_distance
_geom_bond_site_symmetry_2
_geom_bond_publ_flag
P001 F003 1.5994(18) . ?
P001 F005 1.5940(19) . ?
P001 F006 1.5902(18) . ?
P001 F007 1.598(2) . ?
P001 F008 1.589(2) . ?
P001 F00A 1.584(2) . ?
P002 F004 1.5823(18) . ?
P002 F009 1.586(2) . ?
P002 F00D 1.596(2) . ?
P002 F00F 1.591(2) . ?
P002 F00G 1.582(2) . ?
P002 F00I 1.589(2) . ?
N00B C00K 1.348(3) . ?
N00B C00R 1.498(3) . ?
N00B C00Y 1.348(3) . ?
N00C C00W 1.341(3) . ?
N00C C00X 1.339(3) . ?
N00C C015 1.496(3) . ?
N00E N00H 1.330(3) . ?
N00E C00U 1.336(3) . ?
N00H C00Q 1.340(3) . ?
N00J C011 1.140(4) . ?
C00K H00K 0.9500 . ?
C00K C00V 1.377(4) . ?
C00L H00L 0.9500 . ?
C00L C00M 1.401(4) . ?
C00L C00Y 1.373(3) . ?
C00M C00U 1.483(3) . ?
C00M C00V 1.390(4) . ?
C00N C00R 1.515(3) 2_666 ?
C00N C00S 1.388(3) . ?
C00N C016 1.389(4) . ?
C00O C00Q 1.485(3) . ?
C00O C00Z 1.392(4) . ?
C00O C013 1.389(4) . ?
C00P H00P 0.9500 . ?
C00P C00S 1.392(3) . ?
C00P C00T 1.384(4) . ?
C00Q C012 1.387(4) . ?
C00R C00N 1.515(3) 2_666 ?
C00R H00A 0.9900 . ?
C00R H00B 0.9900 . ?
C00S H00S 0.9500 . ?
C00T C014 1.388(4) . ?
C00T C015 1.512(3) . ?
C00U C010 1.392(4) . ?
C00V H00V 0.9500 . ?
C00W H00W 0.9500 . ?
C00W C013 1.378(4) . ?
C00X H00X 0.9500 . ?
C00X C00Z 1.379(4) . ?
C00Y H00Y 0.9500 . ?
C00Z H00Z 0.9500 . ?
C010 H010 0.9500 . ?
C010 C012 1.379(4) . ?
C011 C018 1.448(4) . ?
C012 H012 0.9500 . ?
C013 H013 0.9500 . ?
C014 H014 0.9500 . ?
C014 C016 1.385(4) . ?
C015 H01A 0.9900 . ?
C015 H01B 0.9900 . ?
C016 H016 0.9500 . ?
N017 C019 1.140(5) . ?
C018 H01C 0.9800 . ?
C018 H01F 0.9800 . ?
C018 H01J 0.9800 . ?
C019 C01B 1.436(5) . ?
C01A C01C 1.437(6) . ?
C01A C01E 1.394(7) . ?
C01A C01G 1.401(7) . ?
C01B H01K 0.9800 . ?
C01B H01L 0.9800 . ?
C01B H01M 0.9800 . ?
C01C C01C 1.424(9) 2_666 ?
C01C C01F 1.407(6) . ?
C01D H01D 0.9500 . ?
C01D C01E 1.331(7) . ?
C01D C01F 1.451(6) 2_666 ?
C01E H01E 0.9500 . ?
C01F C01D 1.451(6) 2_666 ?
C01F C01I 1.394(7) . ?
C01G H01G 0.9500 . ?
C01G C01H 1.401(9) . ?
C01H H01H 0.9500 . ?
C01H C01I 1.408(8) . ?
C01I H01I 0.9500 . ?
